data_2237104
loop_
_publ_author_name
'Maharramov, Abel M.'
'Ismiev, Arif I.'
'Rashidov, Bahruz A.'
'Askerov, Rizvan K.'
'Potekhin, Konstantin A.'

_publ_section_title
;
 <i>rac</i>-Ethyl
 2-hydroxy-2,7,7-trimethyl-4-(4-nitrophenyl)-5-oxo-3,4,5,6,7,8-hexahydro-2<i>H</i>-chromene-3-carboxylate
;
_journal_coeditor_code AA2078
_journal_issue 1
_journal_name_full 'Acta Crystallographica Section E'
_journal_page_first o99
_journal_paper_doi 10.1107/S1600536812050581
_journal_volume 69
_journal_year 2013
_chemical_formula_iupac 'C21 H25 N O7'
_chemical_formula_moiety 'C21 H25 N O7'
_chemical_formula_sum 'C21 H25 N O7'
_chemical_formula_weight 403.42
_chemical_name_systematic
;
<i>rac</i>-Ethyl
2-hydroxy-2,7,7-trimethyl-4-(4-nitrophenyl)-5-oxo-3,4,5,6,7,8-hexahydro-
2<i>H</i>-chromene-3-carboxylate
;
_space_group_IT_number 14
_symmetry_cell_setting monoclinic
_symmetry_space_group_name_Hall '-P 2ybc'
_symmetry_space_group_name_H-M 'P 1 21/c 1'
_atom_sites_solution_hydrogens difmap
_atom_sites_solution_primary direct
_atom_sites_solution_secondary difmap
_audit_creation_method SHELXL-97
_cell_angle_alpha 90.00
_cell_angle_beta 96.437(2)
_cell_angle_gamma 90.00
_cell_formula_units_Z 4
_cell_length_a 10.4163(8)
_cell_length_b 24.2608(18)
_cell_length_c 8.0796(6)
_cell_measurement_reflns_used 6760
_cell_measurement_temperature 296(2)
_cell_measurement_theta_max 28.46
_cell_measurement_theta_min 2.70
_cell_volume 2028.9(3)
_computing_cell_refinement 'SAINT-Plus (Bruker, 2005)'
_computing_data_collection 'APEX2 (Bruker, 2005)'
_computing_data_reduction 'SAINT-Plus (Bruker, 2005)'
_computing_molecular_graphics 'SHELXTL (Sheldrick, 2008)'
_computing_publication_material 'SHELXTL (Sheldrick, 2008)'
_computing_structure_refinement 'SHELXTL (Sheldrick, 2008)'
_computing_structure_solution 'SHELXTL (Sheldrick, 2008)'
_diffrn_ambient_temperature 296(2)
_diffrn_measured_fraction_theta_full 0.998
_diffrn_measured_fraction_theta_max 0.998
_diffrn_measurement_device_type 'Bruker APEXII CCD'
_diffrn_measurement_method '\f and \w scans'
_diffrn_radiation_monochromator graphite
_diffrn_radiation_source 'fine-focus sealed tube'
_diffrn_radiation_type MoK\a
_diffrn_radiation_wavelength 0.71073
_diffrn_reflns_av_R_equivalents 0.0222
_diffrn_reflns_av_sigmaI/netI 0.0177
_diffrn_reflns_limit_h_max 13
_diffrn_reflns_limit_h_min -13
_diffrn_reflns_limit_k_max 32
_diffrn_reflns_limit_k_min -32
_diffrn_reflns_limit_l_max 10
_diffrn_reflns_limit_l_min -10
_diffrn_reflns_number 23423
_diffrn_reflns_theta_full 28.40
_diffrn_reflns_theta_max 28.40
_diffrn_reflns_theta_min 1.68
_exptl_absorpt_coefficient_mu 0.099
_exptl_absorpt_correction_T_max 0.9804
_exptl_absorpt_correction_T_min 0.9708
_exptl_absorpt_correction_type multi-scan
_exptl_absorpt_process_details '(SADABS; Sheldrick, 1998)'
_exptl_crystal_colour yellow
_exptl_crystal_density_diffrn 1.321
_exptl_crystal_density_method 'not measured'
_exptl_crystal_description prism
_exptl_crystal_F_000 856
_exptl_crystal_size_max 0.30
_exptl_crystal_size_mid 0.20
_exptl_crystal_size_min 0.20
_refine_diff_density_max 0.300
_refine_diff_density_min -0.195
_refine_ls_extinction_method none
_refine_ls_goodness_of_fit_ref 1.000
_refine_ls_hydrogen_treatment mixed
_refine_ls_matrix_type full
_refine_ls_number_parameters 266
_refine_ls_number_reflns 5078
_refine_ls_number_restraints 0
_refine_ls_restrained_S_all 1.000
_refine_ls_R_factor_all 0.0576
_refine_ls_R_factor_gt 0.0441
_refine_ls_shift/su_max 0.001
_refine_ls_shift/su_mean 0.000
_refine_ls_structure_factor_coef Fsqd
_refine_ls_weighting_details 'calc w=1/[\s^2^(Fo^2^)+(0.0521P)^2^+0.7463P] where P=(Fo^2^+2Fc^2^)/3'
_refine_ls_weighting_scheme calc
_refine_ls_wR_factor_gt 0.1090
_refine_ls_wR_factor_ref 0.1184
_reflns_number_gt 4084
_reflns_number_total 5078
_reflns_threshold_expression I>2\s(I)
_cod_data_source_file aa2078.cif
_cod_data_source_block I
_cod_original_sg_symbol_H-M 'P 21/c'
_cod_database_code 2237104
_cod_database_fobs_code 2237104

loop_
_symmetry_equiv_pos_as_xyz
'x, y, z'
'-x, y+1/2, -z+1/2'
'-x, -y, -z'
'x, -y-1/2, z-1/2'

loop_
_atom_site_type_symbol
_atom_site_label
_atom_site_fract_x
_atom_site_fract_y
_atom_site_fract_z
_atom_site_U_iso_or_equiv
_atom_site_adp_type
_atom_site_calc_flag
_atom_site_refinement_flags
_atom_site_occupancy
_atom_site_symmetry_multiplicity
O O1 0.06693(9) 0.68270(4) 0.29152(11) 0.0360(2) Uani d . 1 1
O O2 -0.04636(10) 0.74080(4) 0.10075(13) 0.0383(2) Uani d . 1 1
H H2 -0.080(2) 0.7620(9) 0.162(3) 0.061(6) Uiso d . 1 1
O O3 -0.17047(10) 0.67735(4) -0.21204(13) 0.0427(3) Uani d . 1 1
O O4 -0.23488(9) 0.60735(4) -0.06145(12) 0.0366(2) Uani d . 1 1
O O5 0.23965(18) 0.44094(6) -0.4474(2) 0.0829(5) Uani d . 1 1
O O6 0.16430(16) 0.49162(6) -0.65423(17) 0.0721(4) Uani d . 1 1
O O7 0.35300(11) 0.66576(5) -0.11760(13) 0.0508(3) Uani d . 1 1
N N1 0.18908(15) 0.48317(6) -0.5053(2) 0.0522(4) Uani d . 1 1
C C1 -0.04561(12) 0.68823(6) 0.16883(16) 0.0314(3) Uani d . 1 1
C C2 -0.03255(12) 0.64615(5) 0.03021(15) 0.0297(3) Uani d . 1 1
H H2A -0.0244 0.6095 0.0812 0.036 Uiso calc R 1 1
C C3 0.08949(12) 0.65704(5) -0.05552(16) 0.0303(3) Uani d . 1 1
H H3A 0.0758 0.6908 -0.1218 0.036 Uiso calc R 1 1
C C4 0.20193(13) 0.66649(6) 0.07676(16) 0.0322(3) Uani d . 1 1
C C5 0.33285(14) 0.66857(6) 0.02822(18) 0.0370(3) Uani d . 1 1
C C6 0.44363(14) 0.67805(8) 0.1622(2) 0.0467(4) Uani d . 1 1
H H6A 0.4666 0.7168 0.1616 0.056 Uiso calc R 1 1
H H6B 0.5176 0.6573 0.1335 0.056 Uiso calc R 1 1
C C7 0.41940(14) 0.66238(7) 0.33864(19) 0.0411(3) Uani d . 1 1
C C8 0.29096(13) 0.68842(7) 0.37109(18) 0.0393(3) Uani d . 1 1
H H8A 0.2660 0.6740 0.4748 0.047 Uiso calc R 1 1
H H8B 0.3028 0.7279 0.3842 0.047 Uiso calc R 1 1
C C9 0.18422(12) 0.67797(5) 0.23553(17) 0.0323(3) Uani d . 1 1
C C10 -0.15932(14) 0.67843(7) 0.26566(19) 0.0432(3) Uani d . 1 1
H H10A -0.1609 0.7063 0.3498 0.065 Uiso calc R 1 1
H H10B -0.1514 0.6428 0.3174 0.065 Uiso calc R 1 1
H H10C -0.2379 0.6800 0.1914 0.065 Uiso calc R 1 1
C C11 -0.15205(12) 0.64616(5) -0.09602(16) 0.0310(3) Uani d . 1 1
C C12 -0.35486(14) 0.60395(7) -0.17297(19) 0.0407(3) Uani d . 1 1
H H12A -0.3363 0.6005 -0.2875 0.049 Uiso calc R 1 1
H H12B -0.4062 0.6369 -0.1634 0.049 Uiso calc R 1 1
C C13 -0.42646(19) 0.55435(8) -0.1231(3) 0.0638(5) Uani d . 1 1
H H13A -0.5062 0.5509 -0.1944 0.096 Uiso calc R 1 1
H H13B -0.4443 0.5583 -0.0097 0.096 Uiso calc R 1 1
H H13C -0.3748 0.5220 -0.1333 0.096 Uiso calc R 1 1
C C14 0.11142(13) 0.60989(6) -0.17235(16) 0.0325(3) Uani d . 1 1
C C15 0.08635(14) 0.61724(6) -0.34299(17) 0.0371(3) Uani d . 1 1
H H15A 0.0540 0.6508 -0.3847 0.044 Uiso calc R 1 1
C C16 0.10879(15) 0.57534(6) -0.45185(18) 0.0410(3) Uani d . 1 1
H H16A 0.0915 0.5804 -0.5663 0.049 Uiso calc R 1 1
C C17 0.15694(14) 0.52615(6) -0.38837(19) 0.0396(3) Uani d . 1 1
C C18 0.17904(16) 0.51659(6) -0.2196(2) 0.0456(4) Uani d . 1 1
H H18A 0.2094 0.4826 -0.1788 0.055 Uiso calc R 1 1
C C19 0.15505(16) 0.55868(6) -0.11237(18) 0.0428(3) Uani d . 1 1
H H19A 0.1683 0.5527 0.0020 0.051 Uiso calc R 1 1
C C20 0.41427(19) 0.59983(8) 0.3586(3) 0.0623(5) Uani d . 1 1
H H20A 0.4956 0.5841 0.3380 0.093 Uiso calc R 1 1
H H20B 0.3467 0.5850 0.2806 0.093 Uiso calc R 1 1
H H20C 0.3973 0.5910 0.4699 0.093 Uiso calc R 1 1
C C21 0.52760(16) 0.68578(9) 0.4625(2) 0.0565(5) Uani d . 1 1
H H21A 0.6084 0.6694 0.4427 0.085 Uiso calc R 1 1
H H21B 0.5101 0.6776 0.5740 0.085 Uiso calc R 1 1
H H21C 0.5322 0.7250 0.4485 0.085 Uiso calc R 1 1

loop_
_atom_site_aniso_label
_atom_site_aniso_U_11
_atom_site_aniso_U_22
_atom_site_aniso_U_33
_atom_site_aniso_U_12
_atom_site_aniso_U_13
_atom_site_aniso_U_23
O1 0.0287(5) 0.0509(6) 0.0282(4) 0.0038(4) 0.0028(4) -0.0004(4)
O2 0.0428(6) 0.0338(5) 0.0386(5) 0.0051(4) 0.0056(4) -0.0010(4)
O3 0.0407(6) 0.0451(6) 0.0406(5) -0.0048(4) -0.0030(4) 0.0116(4)
O4 0.0338(5) 0.0386(5) 0.0367(5) -0.0063(4) -0.0001(4) 0.0030(4)
O5 0.1139(14) 0.0500(8) 0.0884(11) 0.0253(8) 0.0266(10) -0.0098(7)
O6 0.0927(11) 0.0727(9) 0.0532(8) 0.0037(8) 0.0182(7) -0.0222(7)
O7 0.0390(6) 0.0750(8) 0.0403(6) 0.0008(5) 0.0130(5) -0.0018(5)
N1 0.0546(8) 0.0424(8) 0.0626(9) -0.0018(6) 0.0190(7) -0.0137(7)
C1 0.0268(6) 0.0373(7) 0.0303(6) 0.0010(5) 0.0037(5) 0.0006(5)
C2 0.0287(6) 0.0310(6) 0.0296(6) 0.0016(5) 0.0035(5) 0.0019(5)
C3 0.0291(6) 0.0326(6) 0.0293(6) 0.0035(5) 0.0043(5) 0.0014(5)
C4 0.0277(6) 0.0348(7) 0.0341(6) 0.0019(5) 0.0036(5) 0.0006(5)
C5 0.0322(7) 0.0394(7) 0.0399(7) 0.0011(5) 0.0065(6) 0.0009(6)
C6 0.0292(7) 0.0652(10) 0.0461(8) -0.0052(7) 0.0053(6) -0.0018(7)
C7 0.0297(7) 0.0498(9) 0.0429(8) 0.0030(6) 0.0002(6) 0.0019(6)
C8 0.0324(7) 0.0495(8) 0.0349(7) 0.0022(6) -0.0005(5) -0.0021(6)
C9 0.0277(6) 0.0341(7) 0.0348(7) 0.0029(5) 0.0027(5) 0.0024(5)
C10 0.0341(7) 0.0583(9) 0.0389(8) -0.0044(6) 0.0111(6) -0.0066(7)
C11 0.0301(6) 0.0311(6) 0.0322(6) 0.0009(5) 0.0050(5) -0.0018(5)
C12 0.0315(7) 0.0476(8) 0.0418(7) -0.0025(6) -0.0008(6) -0.0028(6)
C13 0.0486(10) 0.0582(11) 0.0821(13) -0.0178(8) -0.0033(9) 0.0004(10)
C14 0.0294(6) 0.0362(7) 0.0321(6) 0.0027(5) 0.0047(5) -0.0005(5)
C15 0.0412(7) 0.0371(7) 0.0336(7) 0.0074(6) 0.0073(6) 0.0021(5)
C16 0.0461(8) 0.0454(8) 0.0324(7) 0.0014(6) 0.0087(6) -0.0019(6)
C17 0.0379(7) 0.0371(7) 0.0453(8) -0.0003(6) 0.0112(6) -0.0077(6)
C18 0.0509(9) 0.0348(7) 0.0509(9) 0.0091(6) 0.0041(7) 0.0015(6)
C19 0.0517(9) 0.0407(8) 0.0349(7) 0.0074(7) 0.0001(6) 0.0028(6)
C20 0.0519(10) 0.0541(11) 0.0790(13) 0.0110(8) -0.0003(9) 0.0108(9)
C21 0.0344(8) 0.0817(13) 0.0508(9) 0.0015(8) -0.0066(7) -0.0023(9)

loop_
_atom_type_symbol
_atom_type_description
_atom_type_scat_dispersion_real
_atom_type_scat_dispersion_imag
_atom_type_scat_source
C C 0.0033 0.0016 'International Tables Vol C Tables 4.2.6.8 and 6.1.1.4'
H H 0.0000 0.0000 'International Tables Vol C Tables 4.2.6.8 and 6.1.1.4'
N N 0.0061 0.0033 'International Tables Vol C Tables 4.2.6.8 and 6.1.1.4'
O O 0.0106 0.0060 'International Tables Vol C Tables 4.2.6.8 and 6.1.1.4'

loop_
_geom_angle_atom_site_label_1
_geom_angle_atom_site_label_2
_geom_angle_atom_site_label_3
_geom_angle
C9 O1 C1 117.94(10)
C1 O2 H2 108.7(15)
C11 O4 C12 116.24(11)
O6 N1 O5 123.61(15)
O6 N1 C17 118.46(15)
O5 N1 C17 117.93(15)
O2 C1 O1 108.85(11)
O2 C1 C10 112.34(12)
O1 C1 C10 104.57(11)
O2 C1 C2 108.62(10)
O1 C1 C2 107.81(10)
C10 C1 C2 114.38(11)
C11 C2 C1 110.94(10)
C11 C2 C3 110.76(10)
C1 C2 C3 111.12(11)
C11 C2 H2A 108.0
C1 C2 H2A 108.0
C3 C2 H2A 108.0
C4 C3 C14 113.29(11)
C4 C3 C2 108.77(10)
C14 C3 C2 109.91(11)
C4 C3 H3A 108.2
C14 C3 H3A 108.2
C2 C3 H3A 108.2
C9 C4 C5 118.72(12)
C9 C4 C3 121.82(12)
C5 C4 C3 119.19(12)
O7 C5 C4 121.55(13)
O7 C5 C6 120.01(13)
C4 C5 C6 118.32(12)
C5 C6 C7 116.08(13)
C5 C6 H6A 108.3
C7 C6 H6A 108.3
C5 C6 H6B 108.3
C7 C6 H6B 108.3
H6A C6 H6B 107.4
C6 C7 C20 111.00(15)
C6 C7 C8 107.29(12)
C20 C7 C8 110.53(14)
C6 C7 C21 109.40(14)
C20 C7 C21 109.35(14)
C8 C7 C21 109.22(13)
C9 C8 C7 113.47(12)
C9 C8 H8A 108.9
C7 C8 H8A 108.9
C9 C8 H8B 108.9
C7 C8 H8B 108.9
H8A C8 H8B 107.7
C4 C9 O1 124.14(12)
C4 C9 C8 124.36(12)
O1 C9 C8 111.48(11)
C1 C10 H10A 109.5
C1 C10 H10B 109.5
H10A C10 H10B 109.5
C1 C10 H10C 109.5
H10A C10 H10C 109.5
H10B C10 H10C 109.5
O3 C11 O4 124.00(12)
O3 C11 C2 124.80(12)
O4 C11 C2 111.20(11)
O4 C12 C13 107.34(13)
O4 C12 H12A 110.2
C13 C12 H12A 110.2
O4 C12 H12B 110.2
C13 C12 H12B 110.2
H12A C12 H12B 108.5
C12 C13 H13A 109.5
C12 C13 H13B 109.5
H13A C13 H13B 109.5
C12 C13 H13C 109.5
H13A C13 H13C 109.5
H13B C13 H13C 109.5
C15 C14 C19 118.63(13)
C15 C14 C3 119.84(12)
C19 C14 C3 121.53(12)
C16 C15 C14 120.83(13)
C16 C15 H15A 119.6
C14 C15 H15A 119.6
C17 C16 C15 118.89(13)
C17 C16 H16A 120.6
C15 C16 H16A 120.6
C16 C17 C18 122.03(13)
C16 C17 N1 118.47(14)
C18 C17 N1 119.48(14)
C17 C18 C19 118.37(14)
C17 C18 H18A 120.8
C19 C18 H18A 120.8
C18 C19 C14 121.16(14)
C18 C19 H19A 119.4
C14 C19 H19A 119.4
C7 C20 H20A 109.5
C7 C20 H20B 109.5
H20A C20 H20B 109.5
C7 C20 H20C 109.5
H20A C20 H20C 109.5
H20B C20 H20C 109.5
C7 C21 H21A 109.5
C7 C21 H21B 109.5
H21A C21 H21B 109.5
C7 C21 H21C 109.5
H21A C21 H21C 109.5
H21B C21 H21C 109.5

loop_
_geom_bond_atom_site_label_1
_geom_bond_atom_site_label_2
_geom_bond_distance
O1 C9 1.3544(16)
O1 C1 1.4541(15)
O2 C1 1.3885(17)
O2 H2 0.82(2)
O3 C11 1.2032(16)
O4 C11 1.3278(16)
O4 C12 1.4588(17)
O5 N1 1.221(2)
O6 N1 1.219(2)
O7 C5 1.2216(17)
N1 C17 1.4706(19)
C1 C10 1.5096(19)
C1 C2 1.5328(18)
C2 C11 1.5182(18)
C2 C3 1.5373(18)
C2 H2A 0.9800
C3 C4 1.5119(18)
C3 C14 1.5166(18)
C3 H3A 0.9800
C4 C9 1.3454(19)
C4 C5 1.4615(19)
C5 C6 1.509(2)
C6 C7 1.524(2)
C6 H6A 0.9700
C6 H6B 0.9700
C7 C20 1.528(2)
C7 C8 1.529(2)
C7 C21 1.530(2)
C8 C9 1.4924(18)
C8 H8A 0.9700
C8 H8B 0.9700
C10 H10A 0.9600
C10 H10B 0.9600
C10 H10C 0.9600
C12 C13 1.494(2)
C12 H12A 0.9700
C12 H12B 0.9700
C13 H13A 0.9600
C13 H13B 0.9600
C13 H13C 0.9600
C14 C15 1.3857(19)
C14 C19 1.391(2)
C15 C16 1.381(2)
C15 H15A 0.9300
C16 C17 1.372(2)
C16 H16A 0.9300
C17 C18 1.377(2)
C18 C19 1.380(2)
C18 H18A 0.9300
C19 H19A 0.9300
C20 H20A 0.9600
C20 H20B 0.9600
C20 H20C 0.9600
C21 H21A 0.9600
C21 H21B 0.9600
C21 H21C 0.9600

loop_
_geom_hbond_atom_site_label_D
_geom_hbond_atom_site_label_H
_geom_hbond_atom_site_label_A
_geom_hbond_site_symmetry_A
_geom_hbond_distance_DH
_geom_hbond_distance_HA
_geom_hbond_distance_DA
_geom_hbond_angle_DHA
O2 H2 O3 4_576 0.82(2) 2.08(2) 2.8881(15) 172(2)

loop_
_geom_torsion_atom_site_label_1
_geom_torsion_atom_site_label_2
_geom_torsion_atom_site_label_3
_geom_torsion_atom_site_label_4
_geom_torsion
C9 O1 C1 O2 -73.27(14)
C9 O1 C1 C10 166.48(12)
C9 O1 C1 C2 44.38(15)
O2 C1 C2 C11 -66.83(13)
O1 C1 C2 C11 175.37(10)
C10 C1 C2 C11 59.55(15)
O2 C1 C2 C3 56.85(13)
O1 C1 C2 C3 -60.94(13)
C10 C1 C2 C3 -176.77(11)
C11 C2 C3 C4 170.27(11)
C1 C2 C3 C4 46.48(14)
C11 C2 C3 C14 -65.16(13)
C1 C2 C3 C14 171.05(10)
C14 C3 C4 C9 -138.81(13)
C2 C3 C4 C9 -16.27(17)
C14 C3 C4 C5 47.28(17)
C2 C3 C4 C5 169.83(12)
C9 C4 C5 O7 -170.20(14)
C3 C4 C5 O7 3.9(2)
C9 C4 C5 C6 5.9(2)
C3 C4 C5 C6 179.98(13)
O7 C5 C6 C7 -160.47(15)
C4 C5 C6 C7 23.4(2)
C5 C6 C7 C20 71.49(18)
C5 C6 C7 C8 -49.37(19)
C5 C6 C7 C21 -167.74(15)
C6 C7 C8 C9 48.98(17)
C20 C7 C8 C9 -72.17(17)
C21 C7 C8 C9 167.47(14)
C5 C4 C9 O1 173.22(13)
C3 C4 C9 O1 -0.7(2)
C5 C4 C9 C8 -5.2(2)
C3 C4 C9 C8 -179.15(13)
C1 O1 C9 C4 -14.56(19)
C1 O1 C9 C8 164.06(11)
C7 C8 C9 C4 -24.3(2)
C7 C8 C9 O1 157.08(12)
C12 O4 C11 O3 -0.54(19)
C12 O4 C11 C2 179.02(11)
C1 C2 C11 O3 84.53(16)
C3 C2 C11 O3 -39.36(18)
C1 C2 C11 O4 -95.03(13)
C3 C2 C11 O4 141.08(11)
C11 O4 C12 C13 174.00(14)
C4 C3 C14 C15 -131.87(13)
C2 C3 C14 C15 106.22(14)
C4 C3 C14 C19 48.91(18)
C2 C3 C14 C19 -73.00(16)
C19 C14 C15 C16 -2.4(2)
C3 C14 C15 C16 178.31(13)
C14 C15 C16 C17 -0.2(2)
C15 C16 C17 C18 2.5(2)
C15 C16 C17 N1 -175.77(14)
O6 N1 C17 C16 -4.4(2)
O5 N1 C17 C16 175.33(16)
O6 N1 C17 C18 177.29(16)
O5 N1 C17 C18 -2.9(2)
C16 C17 C18 C19 -1.9(2)
N1 C17 C18 C19 176.34(14)
C17 C18 C19 C14 -0.9(2)
C15 C14 C19 C18 3.1(2)
C3 C14 C19 C18 -177.72(14)
